data_1562897
loop_
_publ_author_name
'Slater, Brianna R.'
'Bie, Haiying'
'Stoyko, Stanislav S.'
'Bauer, Eric D.'
'Thompson, Joe D.'
'Mar, Arthur'

_publ_section_title
;
 Rare-earth chromium gallides RE4CrGa12 (RE=Tb--Tm)
;
_journal_name_full 'Journal of Solid State Chemistry'
_journal_page_first 409
_journal_page_last 415
_journal_paper_doi 10.1016/j.jssc.2012.07.009
_journal_volume 196
_journal_year 2012
_chemical_formula_structural 'Dy4 Cr Ga12'
_chemical_formula_sum 'Cr Dy4 Ga12'
_chemical_formula_weight 1538.64
_chemical_name_common 'dysprosium chromium gallium (4/1/12)'
_chemical_name_systematic 'dysprosium chromium gallium (4/1/12)'
_space_group_IT_number 229
_space_group_name_Hall '-I 4 2 3'
_space_group_name_H-M_alt 'I m -3 m'
_symmetry_cell_setting cubic
_symmetry_space_group_name_Hall '-I 4 2 3'
_symmetry_space_group_name_H-M 'I m -3 m'
_atom_sites_solution_hydrogens .
_atom_sites_solution_primary direct
_atom_sites_solution_secondary difmap
_audit_creation_method SHELXL-97
_cell_angle_alpha 90.00
_cell_angle_beta 90.00
_cell_angle_gamma 90.00
_cell_formula_units_Z 2
_cell_length_a 8.5720(13)
_cell_length_b 8.5720(13)
_cell_length_c 8.5720(13)
_cell_measurement_reflns_used 999
_cell_measurement_temperature 295(2)
_cell_measurement_theta_max 32.94
_cell_measurement_theta_min 4.76
_cell_volume 629.86(17)
_computing_cell_refinement 'Bruker SAINT 7.06A (Bruker, 2004)'
_computing_data_collection 'Bruker SMART 5.054 (Bruker, 1999)'
_computing_data_reduction 'Bruker SAINT 7.06A'
_computing_molecular_graphics 'ATOMS 5.1 (Dowty, 1999)'
_computing_publication_material 'Bruker SHELXTL 6.12'
_computing_structure_refinement 'Bruker SHELXTL 6.12'
_computing_structure_solution 'Bruker SHELXTL 6.12'
_diffrn_ambient_temperature 295(2)
_diffrn_measured_fraction_theta_full 1.000
_diffrn_measured_fraction_theta_max 1.000
_diffrn_measurement_device_type 'Bruker Platform/SMART 1000 CCD'
_diffrn_measurement_method '\w scans'
_diffrn_radiation_monochromator graphite
_diffrn_radiation_source 'fine-focus sealed tube'
_diffrn_radiation_type MoK\a
_diffrn_radiation_wavelength 0.71073
_diffrn_reflns_av_R_equivalents 0.0590
_diffrn_reflns_av_sigmaI/netI 0.0193
_diffrn_reflns_limit_h_max 12
_diffrn_reflns_limit_h_min -13
_diffrn_reflns_limit_k_max 12
_diffrn_reflns_limit_k_min -12
_diffrn_reflns_limit_l_max 13
_diffrn_reflns_limit_l_min -13
_diffrn_reflns_number 4290
_diffrn_reflns_theta_full 32.94
_diffrn_reflns_theta_max 32.94
_diffrn_reflns_theta_min 3.36
_diffrn_standards_interval_count .
_diffrn_standards_interval_time .
_diffrn_standards_number 0
_exptl_absorpt_coefficient_mu 49.338
_exptl_absorpt_correction_T_max 0.1538
_exptl_absorpt_correction_T_min 0.0418
_exptl_absorpt_correction_type numerical
_exptl_absorpt_process_details 'Bruker SHELXTL 6.12 (Sheldrick, 2001)'
_exptl_crystal_colour black
_exptl_crystal_density_diffrn 8.113
_exptl_crystal_density_method 'not measured'
_exptl_crystal_description prism
_exptl_crystal_F_000 1320
_exptl_crystal_size_max 0.11
_exptl_crystal_size_mid 0.06
_exptl_crystal_size_min 0.06
_refine_diff_density_max 2.490
_refine_diff_density_min -2.507
_refine_diff_density_rms 0.359
_refine_ls_extinction_coef 0.00019(8)
_refine_ls_extinction_expression Fc^*^=kFc[1+0.001xFc^2^\l^3^/sin(2\q)]^-1/4^
_refine_ls_extinction_method SHELXL
_refine_ls_goodness_of_fit_ref 1.228
_refine_ls_hydrogen_treatment .
_refine_ls_matrix_type full
_refine_ls_number_parameters 10
_refine_ls_number_reflns 146
_refine_ls_number_restraints 0
_refine_ls_restrained_S_all 1.228
_refine_ls_R_factor_all 0.0284
_refine_ls_R_factor_gt 0.0224
_refine_ls_shift/su_max 0.000
_refine_ls_shift/su_mean 0.000
_refine_ls_structure_factor_coef Fsqd
_refine_ls_weighting_details 'calc w=1/[\s^2^(Fo^2^)+(0.0331P)^2^+4.2981P] where P=(Fo^2^+2Fc^2^)/3'
_refine_ls_weighting_scheme calc
_refine_ls_wR_factor_gt 0.0613
_refine_ls_wR_factor_ref 0.0639
_reflns_number_gt 128
_reflns_number_total 146
_reflns_threshold_expression I>2\s(I)
_cod_data_source_file JSSC-2012-196-409.cif
_cod_data_source_block Dy4CrGa12
_cod_database_code 1562897

loop_
_symmetry_equiv_pos_as_xyz
'x, y, z'
'-x, -y, z'
'-x, y, -z'
'x, -y, -z'
'z, x, y'
'z, -x, -y'
'-z, -x, y'
'-z, x, -y'
'y, z, x'
'-y, z, -x'
'y, -z, -x'
'-y, -z, x'
'y, x, -z'
'-y, -x, -z'
'y, -x, z'
'-y, x, z'
'x, z, -y'
'-x, z, y'
'-x, -z, -y'
'x, -z, y'
'z, y, -x'
'z, -y, x'
'-z, y, x'
'-z, -y, -x'
'x+1/2, y+1/2, z+1/2'
'-x+1/2, -y+1/2, z+1/2'
'-x+1/2, y+1/2, -z+1/2'
'x+1/2, -y+1/2, -z+1/2'
'z+1/2, x+1/2, y+1/2'
'z+1/2, -x+1/2, -y+1/2'
'-z+1/2, -x+1/2, y+1/2'
'-z+1/2, x+1/2, -y+1/2'
'y+1/2, z+1/2, x+1/2'
'-y+1/2, z+1/2, -x+1/2'
'y+1/2, -z+1/2, -x+1/2'
'-y+1/2, -z+1/2, x+1/2'
'y+1/2, x+1/2, -z+1/2'
'-y+1/2, -x+1/2, -z+1/2'
'y+1/2, -x+1/2, z+1/2'
'-y+1/2, x+1/2, z+1/2'
'x+1/2, z+1/2, -y+1/2'
'-x+1/2, z+1/2, y+1/2'
'-x+1/2, -z+1/2, -y+1/2'
'x+1/2, -z+1/2, y+1/2'
'z+1/2, y+1/2, -x+1/2'
'z+1/2, -y+1/2, x+1/2'
'-z+1/2, y+1/2, x+1/2'
'-z+1/2, -y+1/2, -x+1/2'
'-x, -y, -z'
'x, y, -z'
'x, -y, z'
'-x, y, z'
'-z, -x, -y'
'-z, x, y'
'z, x, -y'
'z, -x, y'
'-y, -z, -x'
'y, -z, x'
'-y, z, x'
'y, z, -x'
'-y, -x, z'
'y, x, z'
'-y, x, -z'
'y, -x, -z'
'-x, -z, y'
'x, -z, -y'
'x, z, y'
'-x, z, -y'
'-z, -y, x'
'-z, y, -x'
'z, -y, -x'
'z, y, x'
'-x+1/2, -y+1/2, -z+1/2'
'x+1/2, y+1/2, -z+1/2'
'x+1/2, -y+1/2, z+1/2'
'-x+1/2, y+1/2, z+1/2'
'-z+1/2, -x+1/2, -y+1/2'
'-z+1/2, x+1/2, y+1/2'
'z+1/2, x+1/2, -y+1/2'
'z+1/2, -x+1/2, y+1/2'
'-y+1/2, -z+1/2, -x+1/2'
'y+1/2, -z+1/2, x+1/2'
'-y+1/2, z+1/2, x+1/2'
'y+1/2, z+1/2, -x+1/2'
'-y+1/2, -x+1/2, z+1/2'
'y+1/2, x+1/2, z+1/2'
'-y+1/2, x+1/2, -z+1/2'
'y+1/2, -x+1/2, -z+1/2'
'-x+1/2, -z+1/2, y+1/2'
'x+1/2, -z+1/2, -y+1/2'
'x+1/2, z+1/2, y+1/2'
'-x+1/2, z+1/2, -y+1/2'
'-z+1/2, -y+1/2, x+1/2'
'-z+1/2, y+1/2, -x+1/2'
'z+1/2, -y+1/2, -x+1/2'
'z+1/2, y+1/2, x+1/2'

loop_
_atom_site_label
_atom_site_type_symbol
_atom_site_fract_x
_atom_site_fract_y
_atom_site_fract_z
_atom_site_U_iso_or_equiv
_atom_site_adp_type
_atom_site_occupancy
_atom_site_symmetry_multiplicity
_atom_site_calc_flag
_atom_site_refinement_flags
_atom_site_disorder_assembly
_atom_site_disorder_group
Dy Dy 0.2500 0.2500 0.2500 0.0095(3) Uani 1 12 d S . .
Cr Cr 0.0000 0.0000 0.0000 0.0131(9) Uani 1 48 d S . .
Ga1 Ga 0.2895(2) 0.0000 0.0000 0.0119(3) Uani 1 8 d S . .
Ga2 Ga 0.2500 0.0000 0.5000 0.0105(3) Uani 1 8 d S . .

loop_
_atom_site_aniso_label
_atom_site_aniso_U_11
_atom_site_aniso_U_22
_atom_site_aniso_U_33
_atom_site_aniso_U_23
_atom_site_aniso_U_13
_atom_site_aniso_U_12
Dy 0.0095(3) 0.0095(3) 0.0095(3) 0.00219(12) 0.00219(12) 0.00219(12)
Cr 0.0131(9) 0.0131(9) 0.0131(9) 0.000 0.000 0.000
Ga1 0.0153(7) 0.0102(4) 0.0102(4) 0.000 0.000 0.000
Ga2 0.0147(6) 0.0083(4) 0.0083(4) 0.000 0.000 0.000

loop_
_atom_type_symbol
_atom_type_description
_atom_type_scat_dispersion_real
_atom_type_scat_dispersion_imag
_atom_type_scat_source
Cr Cr 0.3209 0.6236 'International Tables Vol C Tables 4.2.6.8 and 6.1.1.4'
Ga Ga 0.2307 1.6083 'International Tables Vol C Tables 4.2.6.8 and 6.1.1.4'
Dy Dy -0.1892 4.4098 'International Tables Vol C Tables 4.2.6.8 and 6.1.1.4'

loop_
_geom_angle_atom_site_label_1
_geom_angle_atom_site_label_2
_geom_angle_atom_site_label_3
_geom_angle
_geom_angle_site_symmetry_1
_geom_angle_site_symmetry_3
Ga2 Dy Ga2 180.0 81 9
Ga2 Dy Ga2 60.0 81 .
Ga2 Dy Ga2 120.0 9 .
Ga2 Dy Ga2 120.0 81 77
Ga2 Dy Ga2 60.0 9 77
Ga2 Dy Ga2 60.0 . 77
Ga2 Dy Ga2 60.0 81 5
Ga2 Dy Ga2 120.0 9 5
Ga2 Dy Ga2 120.0 . 5
Ga2 Dy Ga2 180.0 77 5
Ga2 Dy Ga2 120.0 81 73
Ga2 Dy Ga2 60.0 9 73
Ga2 Dy Ga2 180.0 . 73
Ga2 Dy Ga2 120.0 77 73
Ga2 Dy Ga2 60.0 5 73
Ga2 Dy Ga1 125.13(3) 81 73
Ga2 Dy Ga1 54.87(3) 9 73
Ga2 Dy Ga1 90.0 . 73
Ga2 Dy Ga1 54.87(3) 77 73
Ga2 Dy Ga1 125.13(3) 5 73
Ga2 Dy Ga1 90.0 73 73
Ga2 Dy Ga1 90.0 81 81
Ga2 Dy Ga1 90.0 9 81
Ga2 Dy Ga1 125.13(3) . 81
Ga2 Dy Ga1 125.13(3) 77 81
Ga2 Dy Ga1 54.87(3) 5 81
Ga2 Dy Ga1 54.87(3) 73 81
Ga1 Dy Ga1 70.26(5) 73 81
Ga2 Dy Ga1 90.0 81 9
Ga2 Dy Ga1 90.0 9 9
Ga2 Dy Ga1 54.87(3) . 9
Ga2 Dy Ga1 54.87(3) 77 9
Ga2 Dy Ga1 125.13(3) 5 9
Ga2 Dy Ga1 125.13(3) 73 9
Ga1 Dy Ga1 109.74(5) 73 9
Ga1 Dy Ga1 180.0 81 9
Ga2 Dy Ga1 54.87(3) 81 77
Ga2 Dy Ga1 125.13(3) 9 77
Ga2 Dy Ga1 54.87(3) . 77
Ga2 Dy Ga1 90.0 77 77
Ga2 Dy Ga1 90.0 5 77
Ga2 Dy Ga1 125.13(3) 73 77
Ga1 Dy Ga1 70.26(5) 73 77
Ga1 Dy Ga1 70.26(5) 81 77
Ga1 Dy Ga1 109.74(5) 9 77
Ga2 Dy Ga1 125.13(3) 81 5
Ga2 Dy Ga1 54.87(3) 9 5
Ga2 Dy Ga1 125.13(3) . 5
Ga2 Dy Ga1 90.0 77 5
Ga2 Dy Ga1 90.0 5 5
Ga2 Dy Ga1 54.87(3) 73 5
Ga1 Dy Ga1 109.74(5) 73 5
Ga1 Dy Ga1 109.74(5) 81 5
Ga1 Dy Ga1 70.26(5) 9 5
Ga1 Dy Ga1 180.0 77 5
Ga2 Dy Ga1 54.87(3) 81 .
Ga2 Dy Ga1 125.13(3) 9 .
Ga2 Dy Ga1 90.0 . .
Ga2 Dy Ga1 125.13(3) 77 .
Ga2 Dy Ga1 54.87(3) 5 .
Ga2 Dy Ga1 90.0 73 .
Ga1 Dy Ga1 180.0 73 .
Ga1 Dy Ga1 109.74(5) 81 .
Ga1 Dy Ga1 70.26(5) 9 .
Ga1 Dy Ga1 109.74(5) 77 .
Ga1 Dy Ga1 70.26(5) 5 .
Ga1 Cr Ga1 180.0 53 5
Ga1 Cr Ga1 90.0 53 57
Ga1 Cr Ga1 90.0 5 57
Ga1 Cr Ga1 90.0 53 49
Ga1 Cr Ga1 90.0 5 49
Ga1 Cr Ga1 90.0 57 49
Ga1 Cr Ga1 90.0 53 9
Ga1 Cr Ga1 90.0 5 9
Ga1 Cr Ga1 180.0 57 9
Ga1 Cr Ga1 90.0 49 9
Ga1 Cr Ga1 90.0 53 .
Ga1 Cr Ga1 90.0 5 .
Ga1 Cr Ga1 90.0 57 .
Ga1 Cr Ga1 180.0 49 .
Ga1 Cr Ga1 90.0 9 .
Cr Ga1 Ga2 130.10(3) . 5
Cr Ga1 Ga2 130.10(3) . 81
Ga2 Ga1 Ga2 65.49(3) 5 81
Cr Ga1 Ga2 130.10(3) . 33_544
Ga2 Ga1 Ga2 65.49(3) 5 33_544
Ga2 Ga1 Ga2 99.80(6) 81 33_544
Cr Ga1 Ga2 130.10(3) . 53_655
Ga2 Ga1 Ga2 99.80(6) 5 53_655
Ga2 Ga1 Ga2 65.49(3) 81 53_655
Ga2 Ga1 Ga2 65.49(3) 33_544 53_655
Cr Ga1 Dy 83.63(3) . 4
Ga2 Ga1 Dy 127.52(4) 5 4
Ga2 Ga1 Dy 127.52(4) 81 4
Ga2 Ga1 Dy 62.222(10) 33_544 4
Ga2 Ga1 Dy 62.222(10) 53_655 4
Cr Ga1 Dy 83.63(3) . .
Ga2 Ga1 Dy 62.222(10) 5 .
Ga2 Ga1 Dy 62.222(10) 81 .
Ga2 Ga1 Dy 127.52(4) 33_544 .
Ga2 Ga1 Dy 127.52(4) 53_655 .
Dy Ga1 Dy 167.25(7) 4 .
Cr Ga1 Dy 83.63(3) . 26_554
Ga2 Ga1 Dy 62.222(10) 5 26_554
Ga2 Ga1 Dy 127.52(4) 81 26_554
Ga2 Ga1 Dy 62.222(10) 33_544 26_554
Ga2 Ga1 Dy 127.52(4) 53_655 26_554
Dy Ga1 Dy 89.294(8) 4 26_554
Dy Ga1 Dy 89.294(8) . 26_554
Cr Ga1 Dy 83.63(3) . 27_545
Ga2 Ga1 Dy 127.52(4) 5 27_545
Ga2 Ga1 Dy 62.222(10) 81 27_545
Ga2 Ga1 Dy 127.52(4) 33_544 27_545
Ga2 Ga1 Dy 62.222(10) 53_655 27_545
Dy Ga1 Dy 89.294(8) 4 27_545
Dy Ga1 Dy 89.294(8) . 27_545
Dy Ga1 Dy 167.25(7) 26_554 27_545
Ga1 Ga2 Ga1 125.81(3) 9 77
Ga1 Ga2 Ga1 80.20(6) 9 57_556
Ga1 Ga2 Ga1 125.81(3) 77 57_556
Ga1 Ga2 Ga1 125.81(3) 9 29_545
Ga1 Ga2 Ga1 80.20(6) 77 29_545
Ga1 Ga2 Ga1 125.81(3) 57_556 29_545
Ga1 Ga2 Dy 62.907(17) 9 27_545
Ga1 Ga2 Dy 117.093(17) 77 27_545
Ga1 Ga2 Dy 117.093(17) 57_556 27_545
Ga1 Ga2 Dy 62.907(17) 29_545 27_545
Ga1 Ga2 Dy 117.093(17) 9 26
Ga1 Ga2 Dy 62.907(17) 77 26
Ga1 Ga2 Dy 62.907(17) 57_556 26
Ga1 Ga2 Dy 117.093(17) 29_545 26
Dy Ga2 Dy 180.0 27_545 26
Ga1 Ga2 Dy 117.093(17) 9 4_556
Ga1 Ga2 Dy 117.093(17) 77 4_556
Ga1 Ga2 Dy 62.907(17) 57_556 4_556
Ga1 Ga2 Dy 62.907(17) 29_545 4_556
Dy Ga2 Dy 90.0 27_545 4_556
Dy Ga2 Dy 90.0 26 4_556
Ga1 Ga2 Dy 62.907(17) 9 .
Ga1 Ga2 Dy 62.907(17) 77 .
Ga1 Ga2 Dy 117.093(17) 57_556 .
Ga1 Ga2 Dy 117.093(17) 29_545 .
Dy Ga2 Dy 90.0 27_545 .
Dy Ga2 Dy 90.0 26 .
Dy Ga2 Dy 180.0 4_556 .

loop_
_geom_bond_atom_site_label_1
_geom_bond_atom_site_label_2
_geom_bond_distance
_geom_bond_site_symmetry_2
Dy Ga2 3.0307(5) 81
Dy Ga2 3.0307(5) 9
Dy Ga2 3.0307(5) .
Dy Ga2 3.0307(5) 77
Dy Ga2 3.0307(5) 5
Dy Ga2 3.0307(5) 73
Dy Ga1 3.0495(5) 73
Dy Ga1 3.0495(5) 81
Dy Ga1 3.0495(5) 9
Dy Ga1 3.0495(5) 77
Dy Ga1 3.0495(5) 5
Dy Ga1 3.0495(5) .
Cr Ga1 2.4816(19) 53
Cr Ga1 2.4816(19) 5
Cr Ga1 2.4816(19) 57
Cr Ga1 2.4816(19) 49
Cr Ga1 2.4816(19) 9
Cr Ga1 2.4816(19) .
Ga1 Ga2 2.8015(12) 5
Ga1 Ga2 2.8015(12) 81
Ga1 Ga2 2.8015(12) 33_544
Ga1 Ga2 2.8015(12) 53_655
Ga1 Dy 3.0495(5) 4
Ga1 Dy 3.0495(5) 26_554
Ga1 Dy 3.0495(5) 27_545
Ga2 Ga1 2.8015(12) 9
Ga2 Ga1 2.8015(13) 77
Ga2 Ga1 2.8015(12) 57_556
Ga2 Ga1 2.8015(12) 29_545
Ga2 Dy 3.0307(5) 27_545
Ga2 Dy 3.0307(5) 26
Ga2 Dy 3.0307(5) 4_556
